data_7113911
loop_
_publ_author_name
'Nakai, Hidetaka'
'Tang, Yongjun'
'Gantzel, Peter'
'Meyer, Karsten'

_publ_section_title
;
 A new entry to N-heterocyclic carbene chemistry: synthesis and
 characterisation of a triscarbene complex of thallium(I)
;
_journal_coden_ASTM CHCOFS
_journal_issue 1
_journal_name_full
;
 Chemical Communications (Cambridge, United Kingdom)
;
_journal_page_first 24
_journal_page_last 25
_journal_paper_doi 10.1039/b209071f
_journal_year 2003
_chemical_formula_sum 'C33 H49.25 N6'
_chemical_formula_weight 530.03
_space_group_IT_number 14
_symmetry_cell_setting monoclinic
_symmetry_space_group_name_Hall '-P 2yn'
_symmetry_space_group_name_H-M 'P 1 21/n 1'
_atom_sites_solution_hydrogens geom
_atom_sites_solution_primary direct
_atom_sites_solution_secondary difmap
_audit_creation_method SHELXL-97
_cell_angle_alpha 90.00
_cell_angle_beta 100.5090(10)
_cell_angle_gamma 90.00
_cell_formula_units_Z 4
_cell_length_a 12.0758(7)
_cell_length_b 11.1310(6)
_cell_length_c 23.7831(14)
_cell_measurement_temperature 100(2)
_cell_volume 3143.2(3)
_computing_cell_refinement 'Bruker SMART'
_computing_data_collection 'Bruker SMART'
_computing_data_reduction 'Bruker SMART'
_computing_molecular_graphics 'Bruker SHELXTL'
_computing_publication_material 'Bruker SHELXTL'
_computing_structure_refinement 'SHELXL-97 (Sheldrick, 1997)'
_computing_structure_solution 'SHELXS-97 (Sheldrick, 1990)'
_diffrn_ambient_temperature 100(2)
_diffrn_measured_fraction_theta_full 1.000
_diffrn_measured_fraction_theta_max 1.000
_diffrn_measurement_device_type 'CCD area detector'
_diffrn_measurement_method 'phi and omega scans'
_diffrn_radiation_monochromator graphite
_diffrn_radiation_source 'fine-focus sealed tube'
_diffrn_radiation_type MoK\a
_diffrn_radiation_wavelength 0.71073
_diffrn_reflns_av_R_equivalents 0.0204
_diffrn_reflns_av_sigmaI/netI 0.0169
_diffrn_reflns_limit_h_max 13
_diffrn_reflns_limit_h_min -12
_diffrn_reflns_limit_k_max 11
_diffrn_reflns_limit_k_min -11
_diffrn_reflns_limit_l_max 25
_diffrn_reflns_limit_l_min -25
_diffrn_reflns_number 17623
_diffrn_reflns_theta_full 22.50
_diffrn_reflns_theta_max 22.50
_diffrn_reflns_theta_min 1.74
_exptl_absorpt_coefficient_mu 0.067
_exptl_absorpt_correction_T_max 0.9867
_exptl_absorpt_correction_T_min 0.9545
_exptl_absorpt_correction_type none
_exptl_crystal_colour colorless
_exptl_crystal_density_diffrn 1.120
_exptl_crystal_density_meas 0
_exptl_crystal_density_method 'not measured'
_exptl_crystal_description hexagonal
_exptl_crystal_F_000 1157
_exptl_crystal_size_max 0.70
_exptl_crystal_size_mid 0.25
_exptl_crystal_size_min 0.20
_refine_diff_density_max 0.348
_refine_diff_density_min -0.204
_refine_diff_density_rms 0.042
_refine_ls_extinction_method none
_refine_ls_goodness_of_fit_ref 1.037
_refine_ls_hydrogen_treatment mixed
_refine_ls_matrix_type full
_refine_ls_number_parameters 358
_refine_ls_number_reflns 4100
_refine_ls_number_restraints 0
_refine_ls_restrained_S_all 1.037
_refine_ls_R_factor_all 0.0454
_refine_ls_R_factor_gt 0.0425
_refine_ls_shift/su_max 0.192
_refine_ls_shift/su_mean 0.032
_refine_ls_structure_factor_coef Fsqd
_refine_ls_weighting_details
;
calc w=1/[\s^2^(Fo^2^)+(0.0641P)^2^+1.6483P] where 
P=(Fo^2^+2Fc^2^)/3
;
_refine_ls_weighting_scheme calc
_refine_ls_wR_factor_gt 0.1144
_refine_ls_wR_factor_ref 0.1178
_reflns_number_gt 3791
_reflns_number_total 4100
_reflns_threshold_expression >2sigma(I)
_cod_duplicate_entry 7103628
_cod_data_source_file b209071f.txt
_cod_data_source_block carbene
_cod_depositor_comments
;
The following automatic conversions were performed:

'_symmetry_cell_setting' tag value 'Monocinic' was replaced with
'monoclinic' value as specified in the replacement file
'/home/robertas/cod-tools/perl-scripts/inputs/replacement_values.lst'.

Automatic conversion script
Id: cif_fix_values 3143 2015-03-26 13:38:13Z robertas 
;
_cod_original_sg_symbol_H-M P2(1)/n
_cod_database_code 7113911

loop_
_symmetry_equiv_pos_as_xyz
'x, y, z'
'-x+1/2, y+1/2, -z+1/2'
'-x, -y, -z'
'x-1/2, -y-1/2, z-1/2'

loop_
_atom_site_label
_atom_site_type_symbol
_atom_site_fract_x
_atom_site_fract_y
_atom_site_fract_z
_atom_site_U_iso_or_equiv
_atom_site_adp_type
_atom_site_occupancy
_atom_site_symmetry_multiplicity
_atom_site_calc_flag
_atom_site_refinement_flags
_atom_site_disorder_assembly
_atom_site_disorder_group
N1A N 0.34799(11) 0.62105(13) 0.04113(6) 0.0290(4) Uani 1 1 d . . .
N2A N 0.34600(12) 0.81139(13) 0.05034(6) 0.0321(4) Uani 1 1 d . . .
N1B N -0.05077(11) 0.28706(12) 0.09374(6) 0.0266(3) Uani 1 1 d . . .
N2B N -0.11068(12) 0.22327(12) 0.16705(6) 0.0285(4) Uani 1 1 d . A .
N1C N 0.09911(12) 0.24699(13) -0.15096(6) 0.0287(4) Uani 1 1 d . . .
N2C N -0.03609(12) 0.24714(13) -0.22218(6) 0.0301(4) Uani 1 1 d . . .
C1 C 0.26575(14) 0.35140(16) -0.02343(7) 0.0282(4) Uani 1 1 d . . .
C2 C 0.25895(13) 0.41841(15) 0.02589(7) 0.0265(4) Uani 1 1 d . . .
C3 C 0.15869(14) 0.41923(15) 0.04814(7) 0.0259(4) Uani 1 1 d . . .
C4 C 0.06742(13) 0.34848(15) 0.02219(7) 0.0255(4) Uani 1 1 d . . .
C5 C 0.07645(14) 0.27386(15) -0.02419(7) 0.0268(4) Uani 1 1 d . . .
C6 C 0.17501(14) 0.27792(15) -0.04801(7) 0.0276(4) Uani 1 1 d . . .
C7 C 0.36993(15) 0.35811(19) -0.05096(9) 0.0415(5) Uani 1 1 d . . .
H7A H 0.3469 0.3670 -0.0924 0.062 Uiso 1 1 calc R . .
H7B H 0.4141 0.2843 -0.0426 0.062 Uiso 1 1 calc R . .
H7C H 0.4158 0.4273 -0.0356 0.062 Uiso 1 1 calc R . .
C8 C 0.35801(15) 0.49293(16) 0.05555(8) 0.0329(4) Uani 1 1 d . . .
H8A H 0.3647 0.4838 0.0974 0.040 Uiso 1 1 calc R . .
H8B H 0.4280 0.4613 0.0449 0.040 Uiso 1 1 calc R . .
C9 C 0.14496(15) 0.49695(16) 0.09864(7) 0.0334(4) Uani 1 1 d . . .
H9E H 0.1304 0.4471 0.1294 0.050 Uiso 1 1 d R . .
H9F H 0.0820 0.5500 0.0879 0.050 Uiso 1 1 d R . .
H9D H 0.2121 0.5431 0.1110 0.050 Uiso 1 1 d R . .
C10 C -0.04394(14) 0.35899(17) 0.04297(7) 0.0304(4) Uani 1 1 d . . .
H10A H -0.0565 0.4444 0.0516 0.036 Uiso 1 1 calc R . .
H10B H -0.1054 0.3341 0.0117 0.036 Uiso 1 1 calc R . .
C11 C -0.01855(15) 0.18940(17) -0.04892(8) 0.0350(4) Uani 1 1 d . . .
H11A H -0.0623 0.1691 -0.0193 0.053 Uiso 1 1 calc R . .
H11B H 0.0129 0.1159 -0.0623 0.053 Uiso 1 1 calc R . .
H11C H -0.0676 0.2286 -0.0810 0.053 Uiso 1 1 calc R . .
C12 C 0.18026(15) 0.20464(17) -0.10144(8) 0.0339(4) Uani 1 1 d . . .
H12A H 0.2572 0.2096 -0.1102 0.041 Uiso 1 1 calc R . .
H12B H 0.1646 0.1193 -0.0941 0.041 Uiso 1 1 calc R . .
C13A C 0.36121(15) 0.70819(16) 0.08240(8) 0.0334(4) Uani 1 1 d . . .
C14A C 0.32703(14) 0.66747(17) -0.01366(8) 0.0320(4) Uani 1 1 d . . .
H14A H 0.3154 0.6234 -0.0484 0.038 Uiso 1 1 calc R . .
C15A C 0.32633(15) 0.78765(17) -0.00787(8) 0.0340(4) Uani 1 1 d . . .
H15A H 0.3146 0.8452 -0.0379 0.041 Uiso 1 1 calc R . .
C16A C 0.35823(16) 0.93302(17) 0.07692(9) 0.0388(5) Uani 1 1 d . . .
C17A C 0.2935(2) 1.02498(19) 0.03555(10) 0.0550(6) Uani 1 1 d . . .
H17A H 0.2133 1.0041 0.0278 0.082 Uiso 1 1 calc R . .
H17B H 0.3226 1.0245 -0.0003 0.082 Uiso 1 1 calc R . .
H17C H 0.3032 1.1052 0.0527 0.082 Uiso 1 1 calc R . .
C18A C 0.48269(18) 0.9636(2) 0.08954(11) 0.0544(6) Uani 1 1 d . . .
H18A H 0.5230 0.9042 0.1161 0.082 Uiso 1 1 calc R . .
H18B H 0.4930 1.0437 0.1068 0.082 Uiso 1 1 calc R . .
H18C H 0.5125 0.9627 0.0539 0.082 Uiso 1 1 calc R . .
C19A C 0.30870(19) 0.9303(2) 0.13100(10) 0.0521(6) Uani 1 1 d . . .
H19A H 0.3497 0.8716 0.1577 0.078 Uiso 1 1 calc R . .
H19B H 0.2291 0.9074 0.1216 0.078 Uiso 1 1 calc R . .
H19C H 0.3153 1.0101 0.1487 0.078 Uiso 1 1 calc R . .
C13B C -0.11650(14) 0.32168(16) 0.13212(7) 0.0289(4) Uani 1 1 d . . .
C14B C -0.00883(14) 0.17176(16) 0.10377(7) 0.0301(4) Uani 1 1 d . . .
H14B H 0.0375 0.1296 0.0821 0.036 Uiso 1 1 calc R . .
C15B C -0.04636(15) 0.13100(16) 0.15013(7) 0.0304(4) Uani 1 1 d . . .
H15B H -0.0319 0.0546 0.1678 0.036 Uiso 1 1 calc R . .
C16B C -0.17776(17) 0.21092(18) 0.21332(8) 0.0395(5) Uani 1 1 d . . .
C17D C -0.21885(17) 0.08156(18) 0.21668(8) 0.100(6) Uiso 0.129(4) 1 d PR A 2
C18D C -0.27749(17) 0.29769(18) 0.20125(8) 0.100(6) Uiso 0.129(4) 1 d PR A 2
C19D C -0.10451(17) 0.24840(18) 0.27010(8) 0.100(6) Uiso 0.129(4) 1 d PR A 2
C17B C -0.2098(3) 0.3318(2) 0.23253(13) 0.0740(11) Uani 0.871(4) 1 d P A 1
H17D H -0.1416 0.3762 0.2493 0.111 Uiso 0.871(4) 1 calc PR A 1
H17E H -0.2579 0.3221 0.2613 0.111 Uiso 0.871(4) 1 calc PR A 1
H17F H -0.2508 0.3764 0.1997 0.111 Uiso 0.871(4) 1 calc PR A 1
C18B C -0.1140(2) 0.1361(3) 0.26227(10) 0.0529(8) Uani 0.871(4) 1 d P A 1
H18D H -0.0456 0.1788 0.2800 0.079 Uiso 0.871(4) 1 calc PR A 1
H18E H -0.0935 0.0586 0.2475 0.079 Uiso 0.871(4) 1 calc PR A 1
H18F H -0.1619 0.1226 0.2908 0.079 Uiso 0.871(4) 1 calc PR A 1
C19B C -0.2852(2) 0.1397(3) 0.18661(11) 0.0623(9) Uani 0.871(4) 1 d P A 1
H19D H -0.3281 0.1858 0.1548 0.093 Uiso 0.871(4) 1 calc PR A 1
H19E H -0.3318 0.1263 0.2157 0.093 Uiso 0.871(4) 1 calc PR A 1
H19F H -0.2634 0.0622 0.1725 0.093 Uiso 0.871(4) 1 calc PR A 1
C13C C 0.02675(15) 0.17037(16) -0.18456(7) 0.0308(4) Uani 1 1 d . . .
C14C C 0.08207(15) 0.36636(16) -0.16700(7) 0.0315(4) Uani 1 1 d . . .
H14C H 0.1223 0.4341 -0.1497 0.038 Uiso 1 1 calc R . .
C15C C -0.00301(16) 0.36638(16) -0.21203(8) 0.0338(4) Uani 1 1 d . . .
H15C H -0.0347 0.4346 -0.2330 0.041 Uiso 1 1 calc R . .
C16C C -0.13064(16) 0.20861(17) -0.26778(8) 0.0361(5) Uani 1 1 d . . .
C17C C -0.09647(19) 0.22965(19) -0.32551(8) 0.0449(5) Uani 1 1 d . . .
H17G H -0.0293 0.1819 -0.3280 0.067 Uiso 1 1 calc R . .
H17H H -0.0798 0.3150 -0.3296 0.067 Uiso 1 1 calc R . .
H17I H -0.1583 0.2056 -0.3561 0.067 Uiso 1 1 calc R . .
C18C C -0.23547(18) 0.2820(2) -0.26220(10) 0.0502(6) Uani 1 1 d . . .
H18G H -0.2557 0.2669 -0.2248 0.075 Uiso 1 1 calc R . .
H18H H -0.2982 0.2584 -0.2924 0.075 Uiso 1 1 calc R . .
H18I H -0.2196 0.3677 -0.2659 0.075 Uiso 1 1 calc R . .
C19C C -0.15459(18) 0.07596(18) -0.26020(9) 0.0448(5) Uani 1 1 d . . .
H19G H -0.0877 0.0287 -0.2637 0.067 Uiso 1 1 calc R . .
H19H H -0.2179 0.0508 -0.2897 0.067 Uiso 1 1 calc R . .
H19I H -0.1736 0.0630 -0.2223 0.067 Uiso 1 1 calc R . .

loop_
_atom_site_aniso_label
_atom_site_aniso_U_11
_atom_site_aniso_U_22
_atom_site_aniso_U_33
_atom_site_aniso_U_23
_atom_site_aniso_U_13
_atom_site_aniso_U_12
N1A 0.0214(7) 0.0317(8) 0.0336(8) -0.0032(7) 0.0043(6) -0.0037(6)
N2A 0.0296(8) 0.0310(9) 0.0378(9) -0.0031(7) 0.0118(7) -0.0041(6)
N1B 0.0236(8) 0.0279(8) 0.0297(8) 0.0044(6) 0.0088(6) -0.0004(6)
N2B 0.0318(8) 0.0265(8) 0.0295(8) 0.0000(6) 0.0119(6) -0.0028(6)
N1C 0.0311(8) 0.0281(8) 0.0285(8) -0.0040(6) 0.0098(6) -0.0011(6)
N2C 0.0357(9) 0.0267(8) 0.0285(8) -0.0004(6) 0.0078(7) 0.0003(7)
C1 0.0214(9) 0.0294(10) 0.0345(10) 0.0013(8) 0.0067(7) 0.0008(7)
C2 0.0214(9) 0.0259(9) 0.0308(9) 0.0028(7) 0.0013(7) 0.0002(7)
C3 0.0263(9) 0.0263(9) 0.0247(9) 0.0059(7) 0.0037(7) 0.0036(7)
C4 0.0223(9) 0.0280(9) 0.0264(9) 0.0088(7) 0.0051(7) 0.0016(7)
C5 0.0230(9) 0.0271(10) 0.0295(9) 0.0056(8) 0.0024(7) -0.0013(7)
C6 0.0258(9) 0.0270(10) 0.0300(9) 0.0010(7) 0.0048(7) 0.0018(7)
C7 0.0271(10) 0.0460(12) 0.0548(12) -0.0132(10) 0.0167(9) -0.0055(9)
C8 0.0242(9) 0.0311(10) 0.0418(11) -0.0015(8) 0.0016(8) -0.0010(8)
C9 0.0359(10) 0.0363(11) 0.0282(9) 0.0018(8) 0.0061(8) 0.0021(8)
C10 0.0244(9) 0.0356(10) 0.0325(10) 0.0093(8) 0.0085(7) 0.0022(8)
C11 0.0274(10) 0.0363(11) 0.0408(11) 0.0002(9) 0.0048(8) -0.0070(8)
C12 0.0299(10) 0.0348(10) 0.0366(10) -0.0055(8) 0.0055(8) 0.0014(8)
C13A 0.0284(10) 0.0350(11) 0.0376(10) -0.0031(9) 0.0081(8) -0.0047(8)
C14A 0.0271(10) 0.0394(12) 0.0303(10) -0.0041(8) 0.0075(8) -0.0054(8)
C15A 0.0326(10) 0.0380(12) 0.0326(10) 0.0028(8) 0.0093(8) -0.0040(8)
C16A 0.0389(11) 0.0324(11) 0.0486(12) -0.0070(9) 0.0173(9) -0.0073(8)
C17A 0.0591(14) 0.0388(12) 0.0698(15) -0.0025(11) 0.0192(12) 0.0010(10)
C18A 0.0446(13) 0.0479(13) 0.0743(16) -0.0208(12) 0.0204(11) -0.0151(10)
C19A 0.0568(14) 0.0472(13) 0.0576(14) -0.0183(11) 0.0245(11) -0.0142(11)
C13B 0.0286(10) 0.0296(10) 0.0296(9) -0.0001(8) 0.0079(8) -0.0036(8)
C14B 0.0310(10) 0.0292(10) 0.0321(10) 0.0017(8) 0.0112(8) 0.0039(8)
C15B 0.0347(10) 0.0253(10) 0.0321(10) 0.0029(8) 0.0084(8) 0.0007(8)
C16B 0.0467(12) 0.0422(12) 0.0351(10) 0.0064(9) 0.0221(9) 0.0019(9)
C17B 0.122(3) 0.0473(17) 0.074(2) 0.0058(14) 0.076(2) 0.0171(17)
C18B 0.0613(17) 0.0666(18) 0.0351(13) 0.0106(12) 0.0206(12) 0.0049(13)
C19B 0.0422(15) 0.098(2) 0.0530(16) 0.0110(15) 0.0240(12) -0.0168(14)
C13C 0.0342(10) 0.0302(10) 0.0293(10) -0.0020(8) 0.0091(8) -0.0002(8)
C14C 0.0404(11) 0.0261(10) 0.0318(10) -0.0049(8) 0.0164(9) -0.0058(8)
C15C 0.0475(12) 0.0245(10) 0.0321(10) 0.0016(8) 0.0145(9) 0.0023(8)
C16C 0.0401(11) 0.0343(11) 0.0321(10) 0.0017(8) 0.0017(8) 0.0014(8)
C17C 0.0570(13) 0.0425(12) 0.0336(11) 0.0003(9) 0.0041(9) 0.0010(10)
C18C 0.0426(12) 0.0550(14) 0.0519(13) 0.0017(11) 0.0052(10) 0.0067(10)
C19C 0.0488(12) 0.0406(12) 0.0397(11) 0.0010(9) -0.0059(9) -0.0082(10)

loop_
_atom_type_symbol
_atom_type_description
_atom_type_scat_dispersion_real
_atom_type_scat_dispersion_imag
_atom_type_scat_source
C C 0.0033 0.0016 'International Tables Vol C Tables 4.2.6.8 and 6.1.1.4'
H H 0.0000 0.0000 'International Tables Vol C Tables 4.2.6.8 and 6.1.1.4'
N N 0.0061 0.0033 'International Tables Vol C Tables 4.2.6.8 and 6.1.1.4'

loop_
_geom_angle_atom_site_label_1
_geom_angle_atom_site_label_2
_geom_angle_atom_site_label_3
_geom_angle
C13A N1A C14A 112.88(15)
C13A N1A C8 121.84(15)
C14A N1A C8 125.27(15)
C13A N2A C15A 112.11(15)
C13A N2A C16A 122.14(15)
C15A N2A C16A 125.61(15)
C13B N1B C14B 112.60(14)
C13B N1B C10 121.50(14)
C14B N1B C10 125.13(14)
C13B N2B C15B 112.65(14)
C13B N2B C16B 123.26(14)
C15B N2B C16B 123.65(14)
C13C N1C C14C 112.90(15)
C13C N1C C12 122.05(15)
C14C N1C C12 124.95(15)
C13C N2C C15C 112.04(15)
C13C N2C C16C 124.00(15)
C15C N2C C16C 123.94(15)
C2 C1 C6 119.74(15)
C2 C1 C7 120.78(15)
C6 C1 C7 119.48(15)
C1 C2 C3 120.18(15)
C1 C2 C8 121.10(15)
C3 C2 C8 118.71(15)
C4 C3 C2 119.46(15)
C4 C3 C9 118.62(15)
C2 C3 C9 121.90(15)
C5 C4 C3 120.77(15)
C5 C4 C10 120.15(15)
C3 C4 C10 118.99(15)
C4 C5 C6 119.36(15)
C4 C5 C11 120.73(15)
C6 C5 C11 119.91(15)
C1 C6 C5 120.18(15)
C1 C6 C12 120.74(15)
C5 C6 C12 119.05(15)
N1A C8 C2 113.45(14)
N1B C10 C4 114.36(14)
N1C C12 C6 112.04(14)
N1A C13A N2A 102.04(15)
C15A C14A N1A 106.20(16)
C14A C15A N2A 106.77(16)
N2A C16A C19A 108.56(15)
N2A C16A C18A 107.82(16)
C19A C16A C18A 111.53(18)
N2A C16A C17A 109.59(16)
C19A C16A C17A 108.94(18)
C18A C16A C17A 110.37(18)
N2B C13B N1B 101.97(14)
C15B C14B N1B 106.65(15)
C14B C15B N2B 106.11(15)
N2B C16B C17B 110.44(16)
N2B C16B C18B 110.44(16)
C17B C16B C18B 112.5(2)
N2B C16B C18D 108.62(9)
C17B C16B C18D 41.42(17)
C18B C16B C18D 139.50(11)
N2B C16B C17D 110.57(9)
C17B C16B C17D 136.64(13)
C18B C16B C17D 64.43(13)
C18D C16B C17D 110.6
N2B C16B C19D 108.81(10)
C17B C16B C19D 67.98(17)
C18B C16B C19D 49.01(13)
C18D C16B C19D 107.6
C17D C16B C19D 110.6
N2B C16B C19B 105.74(16)
C17B C16B C19B 109.9(2)
C18B C16B C19B 107.57(19)
C18D C16B C19B 71.05(14)
C17D C16B C19B 44.49(14)
C19D C16B C19B 143.58(11)
N2C C13C N1C 102.25(14)
C15C C14C N1C 105.86(15)
C14C C15C N2C 106.95(16)
N2C C16C C19C 109.31(15)
N2C C16C C17C 108.37(16)
C19C C16C C17C 110.17(16)
N2C C16C C18C 108.64(15)
C19C C16C C18C 109.21(17)
C17C C16C C18C 111.11(16)

loop_
_geom_bond_atom_site_label_1
_geom_bond_atom_site_label_2
_geom_bond_distance
N1A C13A 1.368(2)
N1A C14A 1.381(2)
N1A C8 1.467(2)
N2A C13A 1.372(2)
N2A C15A 1.387(2)
N2A C16A 1.490(2)
N1B C13B 1.370(2)
N1B C14B 1.384(2)
N1B C10 1.464(2)
N2B C13B 1.369(2)
N2B C15B 1.391(2)
N2B C16B 1.487(2)
N1C C13C 1.369(2)
N1C C14C 1.387(2)
N1C C12 1.466(2)
N2C C13C 1.363(2)
N2C C15C 1.394(2)
N2C C16C 1.487(2)
C1 C2 1.405(2)
C1 C6 1.406(2)
C1 C7 1.522(2)
C2 C3 1.407(2)
C2 C8 1.520(2)
C3 C4 1.403(2)
C3 C9 1.514(2)
C4 C5 1.401(2)
C4 C10 1.520(2)
C5 C6 1.409(2)
C5 C11 1.516(2)
C6 C12 1.521(2)
C14A C15A 1.345(3)
C16A C19A 1.514(3)
C16A C18A 1.517(3)
C16A C17A 1.532(3)
C14B C15B 1.345(2)
C16B C17B 1.494(3)
C16B C18B 1.521(3)
C16B C18D 1.5296
C16B C17D 1.5298
C16B C19D 1.5310
C16B C19B 1.553(3)
C14C C15C 1.342(3)
C16C C19C 1.522(3)
C16C C17C 1.522(3)
C16C C18C 1.532(3)
